data_1551108
loop_
_publ_author_name
'Francois Fillaux'
'Alain Cousson'

_publ_section_title
;
 Neutron scattering studies of K3H(SO4)2 and K3D(SO4)2 : Infinite
 square-wells and quantum phase transition
;
_journal_name_full 'Journal of Chemical Physics'
_journal_page_first 074504
_journal_paper_doi 10.1063/1.4745181
_journal_volume 137
_journal_year 2012
_chemical_absolute_configuration .
_chemical_formula_moiety 'H O4 S, O4 S, 3 (K)'
_chemical_formula_sum 'H K3 O8 S2'
_chemical_formula_weight 310.42
_space_group_IT_number 15
_symmetry_cell_setting monoclinic
_symmetry_space_group_name_Hall '-A 2ya'
_symmetry_space_group_name_H-M 'A 1 2/a 1'
_atom_sites_solution_hydrogens geom
_atom_sites_solution_primary direct
_cell_angle_alpha 90
_cell_angle_beta 102.953(10)
_cell_angle_gamma 90
_cell_formula_units_Z 4
_cell_length_a 9.7038(10)
_cell_length_b 5.6385(10)
_cell_length_c 14.5256(10)
_cell_measurement_reflns_used 0
_cell_measurement_temperature 5
_cell_measurement_theta_max 0
_cell_measurement_theta_min 0
_cell_volume 774.54(17)
_computing_cell_refinement 'STOE DEFINED CELL REFINEMENT'
_computing_data_collection 'STOE REVISED PROGRAM'
_computing_data_reduction 'COLL5 DEFINED DATA REDUCTION'
_computing_molecular_graphics 'CAMERON (Watkin et al., 1996)'
_computing_publication_material 'CRYSTALS (Betteridge et al., 2003)'
_computing_structure_refinement 'CRYSTALS (Betteridge et al., 2003)'
_computing_structure_solution 'PREVIOUSLY X-RAY STRUCTURE SOLUTION'
_diffrn_ambient_temperature 5
_diffrn_measured_fraction_theta_full 0.999
_diffrn_measured_fraction_theta_max 0.999
_diffrn_measurement_device_type STOE
_diffrn_measurement_method \w
_diffrn_radiation_monochromator copper
_diffrn_radiation_type ' neutron '
_diffrn_radiation_wavelength 0.83080
_diffrn_reflns_av_R_equivalents 0.019
_diffrn_reflns_limit_h_max 4
_diffrn_reflns_limit_h_min -15
_diffrn_reflns_limit_k_max 0
_diffrn_reflns_limit_k_min -9
_diffrn_reflns_limit_l_max 23
_diffrn_reflns_limit_l_min -23
_diffrn_reflns_number 2100
_diffrn_reflns_theta_full 42.519
_diffrn_reflns_theta_max 42.519
_diffrn_reflns_theta_min 3.365
_diffrn_standards_number 0
_exptl_absorpt_coefficient_mu 2.311
_exptl_absorpt_correction_T_max 1.0000
_exptl_absorpt_correction_T_min 1.0000
_exptl_absorpt_correction_type none
_exptl_crystal_colour white
_exptl_crystal_density_diffrn 2.662
_exptl_crystal_description prism
_exptl_crystal_F_000 248
_refine_diff_density_max 0.73
_refine_diff_density_min -0.48
_refine_ls_extinction_coef 13.8(5)
_refine_ls_extinction_method 'Larson (1970), Equation 22'
_refine_ls_goodness_of_fit_ref 1.1010
_refine_ls_hydrogen_treatment noref
_refine_ls_matrix_type full
_refine_ls_number_parameters 68
_refine_ls_number_reflns 1524
_refine_ls_number_restraints 0
_refine_ls_R_factor_all 0.0370
_refine_ls_R_factor_gt 0.0273
_refine_ls_shift/su_max 0.000361
_refine_ls_structure_factor_coef F
_refine_ls_weighting_details
;
 Method, part 1, Chebychev polynomial, (Watkin, 1994, Prince, 1982)
 [weight] = 1.0/[A~0~*T~0~(x)+A~1~*T~1~(x) ... +A~n-1~]*T~n-1~(x)]
 where A~i~ are the Chebychev coefficients listed below and x= Fcalc/Fmax
 Method = Robust Weighting (Prince, 1982)
 W = [weight] * [1-(deltaF/6*sigmaF)^2^]^2^
 A~i~ are:
 0.892 0.168E-01 0.915 0.800E-01 0.265
;
_refine_ls_weighting_scheme calc
_refine_ls_wR_factor_all 0.0237
_refine_ls_wR_factor_gt 0.0234
_refine_ls_wR_factor_ref 0.0234
_reflns_limit_h_max 15
_reflns_limit_h_min -15
_reflns_limit_k_max 9
_reflns_limit_k_min 0
_reflns_limit_l_max 23
_reflns_limit_l_min 0
_reflns_number_gt 1524
_reflns_number_total 1749
_reflns_threshold_expression I>3.0\s(I)
_oxford_diffrn_Wilson_B_factor 0.00
_oxford_diffrn_Wilson_scale 0.00
_oxford_refine_ls_scale 0.2775(6)
_cod_data_source_file k3h5k.cif
_cod_data_source_block 3
_cod_depositor_comments
;
The following automatic conversions were performed:

'_journal_paper_doi' value 'https://doi.org/10.1063/1.4745181' was
changed to '10.1063/1.4745181'.

'_symmetry_cell_setting' value 'Monoclinic' changed to 'monoclinic'
according to the built-in table from CIF Core dictionary named
'cif_core.dic' version 2.4.5 from 2014-11-21.

Automatic conversion script
Id: cif_fix_values 6524 2018-11-02 12:15:13Z antanas 

2022-06-06
Z value and formula fixed to values more according to usual
chemical conventions.                 miguel
;
_cod_original_formula_weight 155.21
_cod_original_formula_moiety 'H0.25 K1.25 O4 S1'
_cod_original_formula_units_Z 8
_cod_original_sg_symbol_H-M 'A 1 2/a 1 '
_cod_original_formula_sum 'H0.25 K1.25 O4 S1'
_cod_database_code 1551108

loop_
_symmetry_equiv_pos_as_xyz
x,y,z
-x,-y,-z
x,y+1/2,z+1/2
-x,-y+1/2,-z+1/2
-x+1/2,y,-z
x+1/2,-y,z
-x+1/2,y+1/2,-z+1/2
x+1/2,-y+1/2,z+1/2

loop_
_atom_site_label
_atom_site_type_symbol
_atom_site_fract_x
_atom_site_fract_y
_atom_site_fract_z
_atom_site_U_iso_or_equiv
_atom_site_occupancy
_atom_site_adp_type
_atom_site_refinement_flags_posn
_atom_site_refinement_flags_adp
_atom_site_refinement_flags_occupancy
_atom_site_disorder_assembly
_atom_site_disorder_group
_atom_site_attached_hydrogens
K1 K 0.2500 0.75077(11) 0.0000 0.0041 1.0000 Uani S T . . . .
K2 K 0.34809(5) 0.73247(8) 0.30601(3) 0.0044 1.0000 Uani . . . . . .
S1 S 0.03807(6) 0.27257(10) -0.11626(4) 0.0025 1.0000 Uani . . . . . .
O1 O 0.09896(3) 0.47808(5) -0.15424(2) 0.0050 1.0000 Uani . . . . . .
O2 O 0.10868(3) 0.05211(5) -0.13025(2) 0.0051 1.0000 Uani . . . . . .
O3 O -0.11553(3) 0.25992(5) -0.15300(2) 0.0050 1.0000 Uani . . . . . .
O4 O 0.06148(3) 0.31314(5) -0.009127(19) 0.0052 1.0000 Uani . . . . . .
H1 H 0.0000 0.5000 0.0000 0.0213 1.0000 Uani . . . . . .

loop_
_atom_site_aniso_label
_atom_site_aniso_U_11
_atom_site_aniso_U_22
_atom_site_aniso_U_33
_atom_site_aniso_U_23
_atom_site_aniso_U_13
_atom_site_aniso_U_12
K1 0.0043(2) 0.0048(2) 0.0031(2) 0.0000 0.00068(16) 0.0000
K2 0.00446(16) 0.00402(16) 0.00458(15) -0.00050(12) 0.00104(12) -0.00024(12)
S1 0.00272(19) 0.00217(18) 0.00252(18) 0.00001(14) 0.00057(14) 0.00014(15)
O1 0.00599(12) 0.00410(11) 0.00525(11) 0.00060(8) 0.00187(8) -0.00108(8)
O2 0.00578(11) 0.00396(11) 0.00583(11) -0.00002(8) 0.00169(8) 0.00145(8)
O3 0.00338(11) 0.00607(11) 0.00527(10) -0.00023(8) 0.00057(7) -0.00014(8)
O4 0.00666(12) 0.00599(12) 0.00295(10) -0.00011(7) 0.00090(8) 0.00021(8)
H1 0.0209 0.0304 0.0129 -0.0019 0.0041 -0.0082

loop_
_atom_type_symbol
_atom_type_scat_dispersion_real
_atom_type_scat_dispersion_imag
_atom_type_scat_Cromer_Mann_a1
_atom_type_scat_Cromer_Mann_b1
_atom_type_scat_Cromer_Mann_a2
_atom_type_scat_Cromer_Mann_b2
_atom_type_scat_Cromer_Mann_a3
_atom_type_scat_Cromer_Mann_b3
_atom_type_scat_Cromer_Mann_a4
_atom_type_scat_Cromer_Mann_b4
_atom_type_scat_Cromer_Mann_c
_atom_type_scat_source
K 0.0000 0.0000 0.0000 0.0000 0.0000 0.0000 0.0000 0.0000 0.0000 0.0000 3.6700 'International Tables Vol C 4.2.6.8 and 6.1.1.4'
S 0.0000 0.0000 0.0000 0.0000 0.0000 0.0000 0.0000 0.0000 0.0000 0.0000 2.8470 'International Tables Vol C 4.2.6.8 and 6.1.1.4'
O 0.0000 0.0000 0.0000 0.0000 0.0000 0.0000 0.0000 0.0000 0.0000 0.0000 5.8030 'International Tables Vol C 4.2.6.8 and 6.1.1.4'
H 0.0000 0.0000 0.0000 0.0000 0.0000 0.0000 0.0000 0.0000 0.0000 0.0000 -3.7390 'International Tables Vol C 4.2.6.8 and 6.1.1.4'
D 0.0000 0.0000 0.0000 0.0000 0.0000 0.0000 0.0000 0.0000 0.0000 0.0000 6.6710 'International Tables Vol C 4.2.6.8 and 6.1.1.4'

loop_
_geom_angle_atom_site_label_1
_geom_angle_site_symmetry_1
_geom_angle_atom_site_label_2
_geom_angle_site_symmetry_2
_geom_angle_atom_site_label_3
_geom_angle_site_symmetry_3
_geom_angle
_geom_angle_publ_flag
O1 . S1 . O2 . 112.40(4) yes
O1 . S1 . O3 . 111.36(4) yes
O2 . S1 . O3 . 112.28(4) yes
O1 . S1 . O4 . 106.44(4) yes
O2 . S1 . O4 . 107.51(4) yes
O3 . S1 . O4 . 106.42(4) yes
S1 . O4 . H1 . 105.7 no
O4 . H1 . O4 2_565 180.0 no

loop_
_geom_bond_atom_site_label_1
_geom_bond_site_symmetry_1
_geom_bond_atom_site_label_2
_geom_bond_site_symmetry_2
_geom_bond_distance
_geom_bond_publ_flag
S1 . O1 . 1.4636(7) yes
S1 . O2 . 1.4555(7) yes
S1 . O3 . 1.4680(7) yes
S1 . O4 . 1.5385(6) yes
O4 . H1 . 1.233 no
